data_4132430
loop_
_publ_author_name
'Zeng, Rong'
'Feller, Moran'
'Diskin-Posner, Yael'
'Shimon, Linda J. W.'
'Ben-David, Yehoshoa'
'Milstein, David'

_publ_section_title
;
 CO Oxidation by N<sub>2</sub>O Homogeneously Catalyzed by Ruthenium
 Hydride Pincer Complexes Indicating a New Mechanism.
;
_journal_issue 23
_journal_name_full 'Journal of the American Chemical Society'
_journal_page_first 7061
_journal_page_last 7064
_journal_paper_doi 10.1021/jacs.8b03927
_journal_volume 140
_journal_year 2018
_chemical_formula_moiety 'C20 H35 Cl2 N O P2 Ru, 2(C H Cl3)'
_chemical_formula_sum 'C22 H37 Cl8 N O P2 Ru'
_chemical_formula_weight 778.13
_space_group_crystal_system monoclinic
_space_group_IT_number 14
_space_group_name_Hall '-P 2ybc'
_space_group_name_H-M_alt 'P 1 21/c 1'
_atom_sites_solution_hydrogens geom
_audit_creation_method SHELXL-2016/4
_cell_angle_alpha 90
_cell_angle_beta 97.6750(10)
_cell_angle_gamma 90
_cell_formula_units_Z 4
_cell_length_a 12.0300(5)
_cell_length_b 10.6729(4)
_cell_length_c 25.4912(9)
_cell_measurement_reflns_used 120
_cell_measurement_temperature 100(2)
_cell_measurement_theta_max 26.77
_cell_measurement_theta_min 2.28
_cell_volume 3243.6(2)
_computing_cell_refinement 'Bruker Apex3'
_computing_data_collection 'Bruker Apex3'
_computing_data_reduction 'Bruker Apex3'
_computing_structure_refinement 'SHELXL-2016/4 (Sheldrick, 2016)'
_computing_structure_solution 'SHELXT 2014/5 (Sheldrick, 2014)'
_diffrn_ambient_temperature 100(2)
_diffrn_measured_fraction_theta_full 0.997
_diffrn_measured_fraction_theta_max 0.998
_diffrn_measurement_device_type 'Bruker KappaApexII CCD'
_diffrn_measurement_method 'phi and omega scans'
_diffrn_radiation_type MoK\a
_diffrn_radiation_wavelength 0.71073
_diffrn_reflns_av_R_equivalents 0.0476
_diffrn_reflns_av_unetI/netI 0.0318
_diffrn_reflns_Laue_measured_fraction_full 0.997
_diffrn_reflns_Laue_measured_fraction_max 0.998
_diffrn_reflns_limit_h_max 17
_diffrn_reflns_limit_h_min -17
_diffrn_reflns_limit_k_max 15
_diffrn_reflns_limit_k_min -15
_diffrn_reflns_limit_l_max 36
_diffrn_reflns_limit_l_min -36
_diffrn_reflns_number 64705
_diffrn_reflns_point_group_measured_fraction_full 0.997
_diffrn_reflns_point_group_measured_fraction_max 0.998
_diffrn_reflns_theta_full 25.242
_diffrn_reflns_theta_max 30.547
_diffrn_reflns_theta_min 2.561
_diffrn_source 'sealed tube'
_exptl_absorpt_coefficient_mu 1.259
_exptl_absorpt_correction_T_max 0.994
_exptl_absorpt_correction_T_min 0.782
_exptl_absorpt_correction_type numerical
_exptl_absorpt_process_details 'Bruker SADABS'
_exptl_crystal_colour yellow
_exptl_crystal_density_diffrn 1.593
_exptl_crystal_description prism
_exptl_crystal_F_000 1576
_exptl_crystal_size_max 0.203
_exptl_crystal_size_mid 0.203
_exptl_crystal_size_min 0.013
_refine_diff_density_max 1.005
_refine_diff_density_min -0.669
_refine_diff_density_rms 0.091
_refine_ls_extinction_method none
_refine_ls_goodness_of_fit_ref 0.994
_refine_ls_hydrogen_treatment constr
_refine_ls_matrix_type full
_refine_ls_number_parameters 361
_refine_ls_number_reflns 9901
_refine_ls_number_restraints 24
_refine_ls_restrained_S_all 0.995
_refine_ls_R_factor_all 0.0404
_refine_ls_R_factor_gt 0.0304
_refine_ls_shift/su_max 0.002
_refine_ls_shift/su_mean 0.000
_refine_ls_structure_factor_coef Fsqd
_refine_ls_weighting_details 'w=1/[\s^2^(Fo^2^)+(0.0278P)^2^+3.3437P] where P=(Fo^2^+2Fc^2^)/3'
_refine_ls_weighting_scheme calc
_refine_ls_wR_factor_gt 0.0659
_refine_ls_wR_factor_ref 0.0698
_reflns_Friedel_coverage 0.000
_reflns_number_gt 8383
_reflns_number_total 9901
_reflns_threshold_expression 'I > 2\s(I)'
_cod_data_source_file ja8b03927_si_002.cif
_cod_data_source_block complex7
_cod_depositor_comments
;
The following automatic conversions were performed:

data item '_exptl_absorpt_correction_type' value 'Numerical' was
changed to 'numerical' in accordance with the
/home/saulius/struct/COD-crude-data/automatic-downloads/DataCite-retrospective/ACS/depositions/lib/dictionaries/cif_core.dic
dictionary named 'cif_core.dic' version 2.4.2 last updated on
2011-04-26.

Automatic conversion script
Id: cif_fix_values 6909 2019-04-08 15:41:33Z antanas 
;
_cod_original_sg_symbol_H-M 'P 21/c'
_cod_database_code 4132430
_shelx_shelxl_version_number 2016/4
_shelx_space_group_comment
;
The symmetry employed for this shelxl refinement is uniquely defined
by the following loop, which should always be used as a source of
symmetry information in preference to the above space-group names.
They are only intended as comments.
;
_shelx_estimated_absorpt_t_min 0.784
_shelx_estimated_absorpt_t_max 0.984

loop_
_space_group_symop_operation_xyz
'x, y, z'
'-x, y+1/2, -z+1/2'
'-x, -y, -z'
'x, -y-1/2, z-1/2'

loop_
_atom_site_label
_atom_site_type_symbol
_atom_site_fract_x
_atom_site_fract_y
_atom_site_fract_z
_atom_site_U_iso_or_equiv
_atom_site_adp_type
_atom_site_occupancy
_atom_site_site_symmetry_order
_atom_site_calc_flag
_atom_site_refinement_flags_posn
_atom_site_refinement_flags_adp
_atom_site_refinement_flags_occupancy
_atom_site_disorder_assembly
_atom_site_disorder_group
RU1 Ru 0.51105(2) 0.26991(2) 0.36174(2) 0.01002(4) Uani 1 1 d . . . . .
P1 P 0.36234(4) 0.26739(4) 0.41378(2) 0.01258(9) Uani 1 1 d . . . . .
P2 P 0.65528(4) 0.33790(4) 0.31441(2) 0.01271(9) Uani 1 1 d . . . . .
CL1 Cl 0.62952(4) 0.25695(4) 0.44620(2) 0.01664(9) Uani 1 1 d . . . . .
CL2 Cl 0.38980(4) 0.29099(4) 0.27856(2) 0.01571(9) Uani 1 1 d . . . . .
N1 N 0.49765(13) 0.46810(14) 0.37485(6) 0.0127(3) Uani 1 1 d . . . . .
C1 C 0.39132(16) 0.41852(17) 0.44783(7) 0.0150(3) Uani 1 1 d . . . . .
H1A H 0.320697 0.452381 0.458095 0.018 Uiso 1 1 calc R U . . .
H1B H 0.444142 0.404957 0.480584 0.018 Uiso 1 1 calc R U . . .
C2 C 0.44055(16) 0.51242(17) 0.41362(7) 0.0137(3) Uani 1 1 d . . . . .
C3 C 0.43229(17) 0.64003(17) 0.42285(7) 0.0168(4) Uani 1 1 d . . . . .
H3 H 0.390025 0.669686 0.449240 0.020 Uiso 1 1 calc R U . . .
C4 C 0.48614(18) 0.72372(18) 0.39328(7) 0.0191(4) Uani 1 1 d . . . . .
H4 H 0.482233 0.811221 0.399619 0.023 Uiso 1 1 calc R U . . .
C5 C 0.54567(17) 0.67885(17) 0.35446(7) 0.0167(4) Uani 1 1 d . . . . .
H5 H 0.584376 0.734966 0.334337 0.020 Uiso 1 1 calc R U . . .
C6 C 0.54817(16) 0.55096(17) 0.34526(7) 0.0134(3) Uani 1 1 d . . . . .
C7 C 0.60413(16) 0.49902(17) 0.30072(7) 0.0154(3) Uani 1 1 d . . . . .
H7A H 0.668050 0.553502 0.295039 0.019 Uiso 1 1 calc R U . . .
H7B H 0.550143 0.499469 0.267813 0.019 Uiso 1 1 calc R U . . .
C8 C 0.37085(17) 0.15667(18) 0.47013(7) 0.0183(4) Uani 1 1 d . . . . .
H8 H 0.443632 0.175304 0.492588 0.022 Uiso 1 1 calc R U . . .
C9 C 0.2804(2) 0.1747(3) 0.50612(10) 0.0350(6) Uani 1 1 d . . . . .
H9A H 0.207569 0.149108 0.487310 0.052 Uiso 1 1 calc R U . . .
H9B H 0.277282 0.263215 0.516112 0.052 Uiso 1 1 calc R U . . .
H9C H 0.298312 0.123533 0.538035 0.052 Uiso 1 1 calc R U . . .
C10 C 0.3791(3) 0.0203(2) 0.45254(9) 0.0358(6) Uani 1 1 d . . . . .
H10A H 0.385885 -0.034626 0.483626 0.054 Uiso 1 1 calc R U . . .
H10B H 0.445232 0.010081 0.434258 0.054 Uiso 1 1 calc R U . . .
H10C H 0.311560 -0.002037 0.428476 0.054 Uiso 1 1 calc R U . . .
C11 C 0.21238(16) 0.27873(18) 0.38629(7) 0.0175(4) Uani 1 1 d . . . . .
H11 H 0.168327 0.280544 0.416885 0.021 Uiso 1 1 calc R U . . .
C12 C 0.18643(19) 0.3998(2) 0.35504(8) 0.0243(4) Uani 1 1 d . . . . .
H12A H 0.230313 0.402410 0.325317 0.036 Uiso 1 1 calc R U . . .
H12B H 0.206047 0.471899 0.378248 0.036 Uiso 1 1 calc R U . . .
H12C H 0.106296 0.402753 0.341521 0.036 Uiso 1 1 calc R U . . .
C13 C 0.17363(18) 0.1639(2) 0.35276(8) 0.0239(4) Uani 1 1 d . . . . .
H13A H 0.095522 0.175519 0.336884 0.036 Uiso 1 1 calc R U . . .
H13B H 0.179394 0.089103 0.375238 0.036 Uiso 1 1 calc R U . . .
H13C H 0.221161 0.153673 0.324684 0.036 Uiso 1 1 calc R U . . .
C14 C 0.65965(16) 0.27729(18) 0.24686(7) 0.0166(3) Uani 1 1 d . . . . .
H14 H 0.580131 0.276845 0.229367 0.020 Uiso 1 1 calc R U . . .
C15 C 0.7002(2) 0.1420(2) 0.24512(9) 0.0273(5) Uani 1 1 d . . . . .
H15A H 0.683035 0.109544 0.208972 0.041 Uiso 1 1 calc R U . . .
H15B H 0.662140 0.090599 0.269160 0.041 Uiso 1 1 calc R U . . .
H15C H 0.781367 0.138877 0.256101 0.041 Uiso 1 1 calc R U . . .
C16 C 0.7236(2) 0.3623(2) 0.21276(8) 0.0273(5) Uani 1 1 d . . . . .
H16A H 0.803823 0.360084 0.226162 0.041 Uiso 1 1 calc R U . . .
H16B H 0.695894 0.448404 0.214282 0.041 Uiso 1 1 calc R U . . .
H16C H 0.712005 0.332812 0.176026 0.041 Uiso 1 1 calc R U . . .
C17 C 0.80220(17) 0.3567(2) 0.34519(8) 0.0202(4) Uani 1 1 d . . . . .
H17 H 0.846586 0.384488 0.316802 0.024 Uiso 1 1 calc R U . . .
C18 C 0.81405(19) 0.4584(2) 0.38805(8) 0.0261(5) Uani 1 1 d . . . . .
H18A H 0.770004 0.434911 0.416210 0.039 Uiso 1 1 calc R U . . .
H18B H 0.786580 0.538334 0.372465 0.039 Uiso 1 1 calc R U . . .
H18C H 0.893151 0.466850 0.402872 0.039 Uiso 1 1 calc R U . . .
C19 C 0.85226(19) 0.2321(2) 0.36703(9) 0.0273(5) Uani 1 1 d . . . . .
H19A H 0.929352 0.245792 0.383930 0.041 Uiso 1 1 calc R U . . .
H19B H 0.852335 0.172015 0.337971 0.041 Uiso 1 1 calc R U . . .
H19C H 0.807075 0.198949 0.393136 0.041 Uiso 1 1 calc R U . . .
C20 C 0.52659(17) 0.10004(18) 0.34994(7) 0.0175(4) Uani 1 1 d . . . . .
O1 O 0.53706(15) -0.00431(14) 0.34226(6) 0.0281(3) Uani 1 1 d . . . . .
C21 C 0.12728(18) 0.3181(2) 0.20299(8) 0.0250(4) Uani 1 1 d . . . . .
H21 H 0.192582 0.322151 0.231666 0.030 Uiso 1 1 calc R U . . .
CL3 Cl 0.03263(5) 0.43842(5) 0.21347(2) 0.02960(12) Uani 1 1 d . . . . .
CL4 Cl 0.17670(6) 0.33914(7) 0.14165(2) 0.03946(15) Uani 1 1 d . . . . .
CL5 Cl 0.06263(6) 0.17064(6) 0.20566(2) 0.03921(15) Uani 1 1 d . . . . .
C22 C -0.1193(4) 0.2889(5) 0.52866(18) 0.0293(10) Uani 0.4867(15) 1 d D U P A 1
H22 H -0.182190 0.264911 0.500747 0.035 Uiso 0.4867(15) 1 calc R U P A 1
CL6 Cl -0.1415(5) 0.2159(5) 0.5883(2) 0.0610(15) Uani 0.4867(15) 1 d D . P A 1
CL7 Cl 0.00745(13) 0.23448(15) 0.50905(6) 0.0461(4) Uani 0.4867(15) 1 d D . P A 1
CL8 Cl -0.11437(11) 0.45302(13) 0.53280(5) 0.0360(3) Uani 0.4867(15) 1 d D . P A 1
C23 C -0.1061(4) 0.2231(4) 0.52394(18) 0.0295(10) Uani 0.5133(15) 1 d D U P A -2
H23 H -0.174726 0.235621 0.497702 0.035 Uiso 0.5133(15) 1 calc R U P A -2
CL9 Cl -0.04412(12) 0.08027(13) 0.50992(6) 0.0460(4) Uani 0.5133(15) 1 d D . P A -2
CL10 Cl -0.01235(13) 0.34655(12) 0.51696(6) 0.0475(4) Uani 0.5133(15) 1 d D . P A -2
CL11 Cl -0.1459(4) 0.2274(4) 0.58854(17) 0.0402(9) Uani 0.5133(15) 1 d D . P A -2

loop_
_atom_site_aniso_label
_atom_site_aniso_U_11
_atom_site_aniso_U_22
_atom_site_aniso_U_33
_atom_site_aniso_U_23
_atom_site_aniso_U_13
_atom_site_aniso_U_12
RU1 0.01301(7) 0.00797(6) 0.00878(6) -0.00003(4) 0.00032(4) -0.00071(5)
P1 0.0157(2) 0.0114(2) 0.01058(18) 0.00036(15) 0.00148(16) -0.00091(17)
P2 0.0139(2) 0.0126(2) 0.01148(19) -0.00089(15) 0.00095(16) -0.00129(16)
CL1 0.0163(2) 0.0218(2) 0.01124(17) 0.00251(15) -0.00051(14) -0.00067(16)
CL2 0.0152(2) 0.0203(2) 0.01101(17) -0.00062(15) -0.00038(14) -0.00076(16)
N1 0.0165(7) 0.0105(7) 0.0103(6) 0.0000(5) -0.0006(5) 0.0002(5)
C1 0.0194(9) 0.0136(8) 0.0123(7) -0.0013(6) 0.0031(6) -0.0015(7)
C2 0.0168(9) 0.0143(8) 0.0091(7) -0.0004(6) -0.0017(6) 0.0006(7)
C3 0.0230(10) 0.0139(8) 0.0128(7) -0.0027(6) -0.0002(7) 0.0025(7)
C4 0.0285(11) 0.0100(8) 0.0177(8) -0.0022(7) -0.0012(7) 0.0005(7)
C5 0.0239(10) 0.0111(8) 0.0145(8) 0.0018(6) -0.0001(7) -0.0020(7)
C6 0.0166(9) 0.0120(8) 0.0110(7) 0.0000(6) -0.0006(6) -0.0007(6)
C7 0.0217(9) 0.0118(8) 0.0130(8) 0.0015(6) 0.0032(7) -0.0024(7)
C8 0.0219(10) 0.0180(9) 0.0151(8) 0.0045(7) 0.0024(7) -0.0019(7)
C9 0.0321(13) 0.0447(15) 0.0309(12) 0.0176(11) 0.0148(10) 0.0060(11)
C10 0.0624(18) 0.0171(10) 0.0268(11) 0.0061(8) 0.0022(11) -0.0038(11)
C11 0.0150(9) 0.0207(9) 0.0169(8) -0.0018(7) 0.0025(7) 0.0012(7)
C12 0.0254(11) 0.0231(10) 0.0222(9) 0.0008(8) -0.0044(8) 0.0046(8)
C13 0.0185(10) 0.0259(11) 0.0268(10) -0.0054(8) 0.0010(8) -0.0055(8)
C14 0.0165(9) 0.0211(9) 0.0126(7) -0.0041(7) 0.0024(6) -0.0016(7)
C15 0.0337(12) 0.0254(11) 0.0235(10) -0.0079(8) 0.0069(9) 0.0064(9)
C16 0.0294(12) 0.0361(12) 0.0180(9) -0.0026(8) 0.0095(8) -0.0081(9)
C17 0.0156(9) 0.0276(11) 0.0172(8) -0.0014(7) 0.0014(7) -0.0056(8)
C18 0.0262(11) 0.0300(12) 0.0204(9) -0.0018(8) -0.0028(8) -0.0104(9)
C19 0.0203(10) 0.0363(12) 0.0239(10) 0.0000(9) -0.0016(8) 0.0082(9)
C20 0.0196(9) 0.0184(9) 0.0147(8) 0.0006(7) 0.0028(7) -0.0021(7)
O1 0.0402(10) 0.0138(7) 0.0323(8) -0.0005(6) 0.0119(7) -0.0004(6)
C21 0.0186(10) 0.0306(11) 0.0250(10) -0.0009(8) 0.0001(8) 0.0046(8)
CL3 0.0211(3) 0.0285(3) 0.0390(3) -0.0034(2) 0.0035(2) 0.0038(2)
CL4 0.0338(3) 0.0516(4) 0.0355(3) 0.0037(3) 0.0140(3) 0.0058(3)
CL5 0.0583(4) 0.0259(3) 0.0329(3) 0.0025(2) 0.0041(3) 0.0004(3)
C22 0.021(2) 0.038(3) 0.028(2) -0.005(2) -0.0014(16) 0.006(2)
CL6 0.039(2) 0.091(3) 0.052(2) 0.0298(18) 0.0021(16) -0.0199(19)
CL7 0.0396(8) 0.0566(9) 0.0419(7) -0.0054(6) 0.0046(6) 0.0257(7)
CL8 0.0285(6) 0.0473(8) 0.0325(6) -0.0125(5) 0.0049(5) 0.0034(5)
C23 0.025(2) 0.024(2) 0.036(2) -0.0010(19) -0.0082(17) -0.0008(18)
CL9 0.0365(7) 0.0332(7) 0.0688(9) -0.0080(6) 0.0084(6) -0.0019(5)
CL10 0.0568(9) 0.0317(7) 0.0489(7) 0.0096(5) -0.0115(6) -0.0163(6)
CL11 0.0263(16) 0.0496(14) 0.0441(19) -0.0093(12) 0.0024(12) 0.0046(11)

loop_
_atom_type_symbol
_atom_type_description
_atom_type_scat_dispersion_real
_atom_type_scat_dispersion_imag
_atom_type_scat_source
C C 0.0033 0.0016 'International Tables Vol C Tables 4.2.6.8 and 6.1.1.4'
H H 0.0000 0.0000 'International Tables Vol C Tables 4.2.6.8 and 6.1.1.4'
N N 0.0061 0.0033 'International Tables Vol C Tables 4.2.6.8 and 6.1.1.4'
O O 0.0106 0.0060 'International Tables Vol C Tables 4.2.6.8 and 6.1.1.4'
P P 0.1023 0.0942 'International Tables Vol C Tables 4.2.6.8 and 6.1.1.4'
Cl Cl 0.1484 0.1585 'International Tables Vol C Tables 4.2.6.8 and 6.1.1.4'
Ru Ru -1.2594 0.8363 'International Tables Vol C Tables 4.2.6.8 and 6.1.1.4'

loop_
_geom_angle_atom_site_label_1
_geom_angle_atom_site_label_2
_geom_angle_atom_site_label_3
_geom_angle
C20 RU1 N1 178.38(7)
C20 RU1 P2 96.95(6)
N1 RU1 P2 81.50(4)
C20 RU1 P1 100.39(6)
N1 RU1 P1 81.15(4)
P2 RU1 P1 162.653(17)
C20 RU1 CL2 90.61(6)
N1 RU1 CL2 89.76(4)
P2 RU1 CL2 85.497(16)
P1 RU1 CL2 94.586(16)
C20 RU1 CL1 91.63(6)
N1 RU1 CL1 88.02(4)
P2 RU1 CL1 94.976(16)
P1 RU1 CL1 84.270(16)
CL2 RU1 CL1 177.636(17)
C1 P1 C11 103.57(9)
C1 P1 C8 101.87(8)
C11 P1 C8 106.60(9)
C1 P1 RU1 98.31(6)
C11 P1 RU1 124.00(6)
C8 P1 RU1 118.33(7)
C7 P2 C17 104.79(9)
C7 P2 C14 101.57(8)
C17 P2 C14 106.83(9)
C7 P2 RU1 97.71(6)
C17 P2 RU1 122.98(6)
C14 P2 RU1 118.96(6)
C6 N1 C2 118.93(15)
C6 N1 RU1 120.40(12)
C2 N1 RU1 120.66(12)
C2 C1 P1 112.03(12)
N1 C2 C3 121.23(17)
N1 C2 C1 117.79(15)
C3 C2 C1 120.91(16)
C4 C3 C2 119.44(17)
C5 C4 C3 119.42(17)
C4 C5 C6 119.16(17)
N1 C6 C5 121.75(17)
N1 C6 C7 117.31(15)
C5 C6 C7 120.91(16)
C6 C7 P2 111.92(12)
C9 C8 C10 112.07(19)
C9 C8 P1 114.55(15)
C10 C8 P1 112.25(14)
C12 C11 C13 111.10(17)
C12 C11 P1 111.95(14)
C13 C11 P1 111.60(14)
C15 C14 C16 110.92(17)
C15 C14 P2 114.04(14)
C16 C14 P2 113.60(14)
C18 C17 C19 111.13(17)
C18 C17 P2 111.87(15)
C19 C17 P2 111.55(15)
O1 C20 RU1 179.19(19)
CL4 C21 CL3 110.11(12)
CL4 C21 CL5 110.60(12)
CL3 C21 CL5 110.38(12)
CL8a C22a CL6 113.4(3)
CL8a C22a CL7 108.8(3)
CL6a C22a CL7 109.6(3)
CL9 C23 CL10 109.6(3)
CL9 C23 CL11 112.7(3)
CL10 C23 CL11 109.3(3)

loop_
_geom_bond_atom_site_label_1
_geom_bond_atom_site_label_2
_geom_bond_distance
RU1 C20 1.851(2)
RU1 N1 2.1509(15)
RU1 P2 2.3563(5)
RU1 P1 2.3653(5)
RU1 CL2 2.4184(4)
RU1 CL1 2.4220(4)
P1 C1 1.8429(18)
P1 C11 1.850(2)
P1 C8 1.8522(19)
P2 C7 1.8439(19)
P2 C17 1.846(2)
P2 C14 1.8467(18)
N1 C6 1.357(2)
N1 C2 1.361(2)
C1 C2 1.501(2)
C2 C3 1.388(3)
C3 C4 1.384(3)
C4 C5 1.382(3)
C5 C6 1.386(3)
C6 C7 1.501(2)
C8 C9 1.526(3)
C8 C10 1.531(3)
C11 C12 1.528(3)
C11 C13 1.531(3)
C14 C15 1.527(3)
C14 C16 1.533(3)
C17 C18 1.533(3)
C17 C19 1.533(3)
C20 O1 1.141(2)
C21 CL4 1.760(2)
C21 CL3 1.760(2)
C21 CL5 1.761(2)
C22a CL8 1.756(5)
C22a CL6 1.761(6)
C22a CL7 1.765(5)
C23 CL9 1.754(5)
C23 CL10 1.759(4)
C23 CL11 1.776(5)

loop_
_geom_torsion_atom_site_label_1
_geom_torsion_atom_site_label_2
_geom_torsion_atom_site_label_3
_geom_torsion_atom_site_label_4
_geom_torsion
C11 P1 C1 C2 -95.65(14)
C8 P1 C1 C2 153.81(14)
RU1 P1 C1 C2 32.42(14)
C6 N1 C2 C3 0.7(3)
RU1 N1 C2 C3 179.31(13)
C6 N1 C2 C1 -176.45(16)
RU1 N1 C2 C1 2.1(2)
P1 C1 C2 N1 -25.7(2)
P1 C1 C2 C3 157.12(15)
N1 C2 C3 C4 -2.1(3)
C1 C2 C3 C4 174.93(17)
C2 C3 C4 C5 1.1(3)
C3 C4 C5 C6 1.3(3)
C2 N1 C6 C5 1.8(3)
RU1 N1 C6 C5 -176.81(14)
C2 N1 C6 C7 -176.27(16)
RU1 N1 C6 C7 5.1(2)
C4 C5 C6 N1 -2.8(3)
C4 C5 C6 C7 175.18(17)
N1 C6 C7 P2 -29.0(2)
C5 C6 C7 P2 152.96(15)
C17 P2 C7 C6 -92.79(14)
C14 P2 C7 C6 156.13(13)
RU1 P2 C7 C6 34.36(13)
C1 P1 C8 C9 65.15(18)
C11 P1 C8 C9 -43.08(19)
RU1 P1 C8 C9 171.47(15)
C1 P1 C8 C10 -165.56(17)
C11 P1 C8 C10 86.21(18)
RU1 P1 C8 C10 -59.23(18)
C1 P1 C11 C12 50.81(15)
C8 P1 C11 C12 157.83(14)
RU1 P1 C11 C12 -59.20(15)
C1 P1 C11 C13 176.05(14)
C8 P1 C11 C13 -76.93(15)
RU1 P1 C11 C13 66.04(16)
C7 P2 C14 C15 179.87(15)
C17 P2 C14 C15 70.35(17)
RU1 P2 C14 C15 -74.47(16)
C7 P2 C14 C16 51.44(17)
C17 P2 C14 C16 -58.08(17)
RU1 P2 C14 C16 157.09(13)
C7 P2 C17 C18 45.98(16)
C14 P2 C17 C18 153.24(14)
RU1 P2 C17 C18 -63.69(16)
C7 P2 C17 C19 171.16(14)
C14 P2 C17 C19 -81.58(15)
RU1 P2 C17 C19 61.48(16)
